data_7238357
loop_
_publ_author_name
'Constable, Edwin C.'
'Housecroft, Catherine E.'
'Kopecky, Peter'
'Sch\"onhofer, Ewald'
'Zampese, Jennifer A.'

_publ_section_title
;
 Restricting the geometrical relaxation in four-coordinate copper(i)
 complexes using face-to-face and edge-to-face \p-interactions
;
_journal_issue 7
_journal_name_full CrystEngComm
_journal_page_first 2742
_journal_paper_doi 10.1039/c0ce00880j
_journal_volume 13
_journal_year 2011
_chemical_formula_moiety 'C38 H34 Cu P2 S2, F6 P'
_chemical_formula_sum 'C38 H34 Cu F6 P3 S2'
_chemical_formula_weight 825.25
_space_group_IT_number 2
_space_group_name_Hall '-P 1'
_space_group_name_H-M_alt 'P -1'
_symmetry_cell_setting triclinic
_symmetry_space_group_name_Hall '-P 1'
_symmetry_space_group_name_H-M 'P -1'
_atom_sites_solution_hydrogens geom
_atom_sites_solution_primary direct
_atom_sites_solution_secondary difmap
_audit_creation_method SHELXL-97
_cell_angle_alpha 97.305(12)
_cell_angle_beta 110.279(12)
_cell_angle_gamma 114.695(11)
_cell_formula_units_Z 2
_cell_length_a 12.137(2)
_cell_length_b 13.453(2)
_cell_length_c 13.9427(19)
_cell_measurement_reflns_used 5063
_cell_measurement_temperature 173(2)
_cell_measurement_theta_max 70.24
_cell_measurement_theta_min 5.56
_cell_volume 1838.7(6)
_computing_cell_refinement 'Stoe IPDS'
_computing_data_collection 'Stoe IPDS'
_computing_data_reduction 'Stoe IPDS'
_computing_molecular_graphics 'Bruker SHELXTL'
_computing_publication_material 'Bruker SHELXTL'
_computing_structure_refinement 'SHELXL-97 (Sheldrick, 1997)'
_computing_structure_solution 'SHELXS-97 (Sheldrick, 1990)'
_diffrn_ambient_temperature 173(2)
_diffrn_measured_fraction_theta_full 0.990
_diffrn_measured_fraction_theta_max 0.990
_diffrn_measurement_device_type 'Stoe IPDS'
_diffrn_measurement_method '\w scans'
_diffrn_radiation_monochromator graphite
_diffrn_radiation_source 'fine-focus sealed tube'
_diffrn_radiation_type MoK\a
_diffrn_radiation_wavelength 0.71073
_diffrn_reflns_av_R_equivalents 0.0415
_diffrn_reflns_av_sigmaI/netI 0.0191
_diffrn_reflns_limit_h_max 17
_diffrn_reflns_limit_h_min -17
_diffrn_reflns_limit_k_max 19
_diffrn_reflns_limit_k_min -19
_diffrn_reflns_limit_l_max 20
_diffrn_reflns_limit_l_min -20
_diffrn_reflns_number 65210
_diffrn_reflns_theta_full 31.00
_diffrn_reflns_theta_max 31.00
_diffrn_reflns_theta_min 2.76
_exptl_absorpt_coefficient_mu 0.896
_exptl_absorpt_correction_T_max 0.8070
_exptl_absorpt_correction_T_min 0.7156
_exptl_absorpt_correction_type multi-scan
_exptl_absorpt_process_details '(Blessing 1951)'
_exptl_crystal_colour colourless
_exptl_crystal_density_diffrn 1.491
_exptl_crystal_density_method 'not measured'
_exptl_crystal_description block
_exptl_crystal_F_000 844
_exptl_crystal_size_max 0.40
_exptl_crystal_size_mid 0.30
_exptl_crystal_size_min 0.25
_refine_diff_density_max 0.426
_refine_diff_density_min -0.539
_refine_diff_density_rms 0.052
_refine_ls_extinction_method none
_refine_ls_goodness_of_fit_ref 1.069
_refine_ls_hydrogen_treatment constr
_refine_ls_matrix_type full
_refine_ls_number_parameters 508
_refine_ls_number_reflns 11608
_refine_ls_number_restraints 18
_refine_ls_restrained_S_all 1.076
_refine_ls_R_factor_all 0.0293
_refine_ls_R_factor_gt 0.0284
_refine_ls_shift/su_max 0.001
_refine_ls_shift/su_mean 0.000
_refine_ls_structure_factor_coef Fsqd
_refine_ls_weighting_details 'calc w=1/[\s^2^(Fo^2^)+(0.0338P)^2^+0.8179P] where P=(Fo^2^+2Fc^2^)/3'
_refine_ls_weighting_scheme calc
_refine_ls_wR_factor_gt 0.0741
_refine_ls_wR_factor_ref 0.0746
_reflns_number_gt 11278
_reflns_number_total 11608
_reflns_threshold_expression >2sigma(I)
_cod_data_source_file c0ce00880j.txt
_cod_data_source_block esc69
_cod_depositor_comments
;
The following automatic conversions were performed:

data item '_symmetry_cell_setting' value 'Triclinic' was changed to
'triclinic' in accordance with the
/home/saulius/struct/COD-crude-data/automatic-downloads/DataCite-retrospective/RSC/depositions/lib/dictionaries/cif_core.dic
dictionary named 'cif_core.dic' version 2.4.2 last updated on
2011-04-26.

Automatic conversion script
Id: cif_fix_values 6909 2019-04-08 15:41:33Z antanas 
;
_cod_original_cell_volume 1838.7(5)
_cod_original_sg_symbol_Hall -P1
_cod_original_sg_symbol_H-M P-1
_cod_database_code 7238357

loop_
_symmetry_equiv_pos_as_xyz
'x, y, z'
'-x, -y, -z'

loop_
_atom_site_label
_atom_site_type_symbol
_atom_site_fract_x
_atom_site_fract_y
_atom_site_fract_z
_atom_site_U_iso_or_equiv
_atom_site_adp_type
_atom_site_occupancy
_atom_site_symmetry_multiplicity
_atom_site_calc_flag
_atom_site_refinement_flags
_atom_site_disorder_assembly
_atom_site_disorder_group
Cu1 Cu 0.587840(13) 0.186567(11) 0.248127(10) 0.01728(4) Uani 1 1 d . . .
S1 S 0.37753(3) 0.03473(2) 0.12406(2) 0.02075(5) Uani 1 1 d . . .
S2 S 0.65894(3) 0.31421(2) 0.15738(2) 0.02094(5) Uani 1 1 d . . .
P1 P 0.65948(3) 0.06301(2) 0.28754(2) 0.01535(5) Uani 1 1 d . . .
P2 P 0.61188(3) 0.32552(2) 0.37246(2) 0.01760(5) Uani 1 1 d . . .
C1 C 0.24388(13) 0.03551(12) 0.15325(12) 0.0313(3) Uani 1 1 d . . .
H1A H 0.1595 -0.0375 0.1092 0.047 Uiso 1 1 calc R . .
H1B H 0.2315 0.0998 0.1366 0.047 Uiso 1 1 calc R . .
H1C H 0.2681 0.0446 0.2298 0.047 Uiso 1 1 calc R . .
C2 C 0.38281(11) -0.08567(9) 0.16164(9) 0.01970(18) Uani 1 1 d . . .
C3 C 0.50371(10) -0.07513(9) 0.23417(8) 0.01777(17) Uani 1 1 d . . .
C4 C 0.50006(12) -0.17226(10) 0.26224(10) 0.0240(2) Uani 1 1 d . . .
H4A H 0.5806 -0.1659 0.3134 0.029 Uiso 1 1 calc R . .
C5 C 0.38131(15) -0.27765(11) 0.21699(12) 0.0318(3) Uani 1 1 d . . .
H5A H 0.3810 -0.3428 0.2366 0.038 Uiso 1 1 calc R . .
C6 C 0.26338(14) -0.28762(11) 0.14327(13) 0.0345(3) Uani 1 1 d . . .
H6A H 0.1821 -0.3600 0.1115 0.041 Uiso 1 1 calc R . .
C7 C 0.26333(12) -0.19248(11) 0.11558(11) 0.0288(2) Uani 1 1 d . . .
H7A H 0.1819 -0.1997 0.0651 0.035 Uiso 1 1 calc R . .
C8 C 0.76211(11) 0.04280(10) 0.22699(9) 0.02011(19) Uani 1 1 d . . .
C9 C 0.77179(15) -0.05674(12) 0.20970(13) 0.0334(3) Uani 1 1 d . . .
H9A H 0.7239 -0.1188 0.2312 0.040 Uiso 1 1 calc R . .
C10 C 0.85113(17) -0.06592(16) 0.16127(14) 0.0437(4) Uani 1 1 d . . .
H10A H 0.8568 -0.1344 0.1492 0.052 Uiso 1 1 calc R . .
C11 C 0.92148(15) 0.02390(18) 0.13077(12) 0.0429(4) Uani 1 1 d . . .
H11A H 0.9758 0.0173 0.0978 0.051 Uiso 1 1 calc R . .
C12 C 0.91362(14) 0.12341(17) 0.14770(12) 0.0395(3) Uani 1 1 d . . .
H12A H 0.9625 0.1853 0.1266 0.047 Uiso 1 1 calc R . .
C13 C 0.83393(12) 0.13299(12) 0.19580(11) 0.0281(2) Uani 1 1 d . . .
H13A H 0.8285 0.2016 0.2074 0.034 Uiso 1 1 calc R . .
C14 C 0.74344(11) 0.07862(9) 0.42894(9) 0.01961(18) Uani 1 1 d . . .
C15 C 0.87476(13) 0.09815(13) 0.47861(11) 0.0323(3) Uani 1 1 d . . .
H15A H 0.9206 0.0933 0.4367 0.039 Uiso 1 1 calc R . .
C16 C 0.93911(16) 0.12495(16) 0.59036(13) 0.0458(4) Uani 1 1 d . . .
H16A H 1.0288 0.1380 0.6243 0.055 Uiso 1 1 calc R . .
C17 C 0.87370(18) 0.13268(15) 0.65214(11) 0.0455(4) Uani 1 1 d . . .
H17A H 0.9189 0.1524 0.7283 0.055 Uiso 1 1 calc R . .
C18 C 0.74232(18) 0.11162(13) 0.60297(11) 0.0380(3) Uani 1 1 d . . .
H18A H 0.6966 0.1157 0.6453 0.046 Uiso 1 1 calc R . .
C19 C 0.67721(14) 0.08463(11) 0.49216(10) 0.0272(2) Uani 1 1 d . . .
H19A H 0.5868 0.0701 0.4587 0.033 Uiso 1 1 calc R . .
C20 C 0.52805(18) 0.26729(13) 0.02230(10) 0.0375(3) Uani 1 1 d . . .
H20A H 0.4437 0.2542 0.0252 0.056 Uiso 1 1 calc R . .
H20B H 0.5140 0.1953 -0.0200 0.056 Uiso 1 1 calc R . .
H20C H 0.5553 0.3268 -0.0117 0.056 Uiso 1 1 calc R . .
C21 C 0.65591(12) 0.43540(9) 0.22186(9) 0.02049(19) Uani 1 1 d . . .
C22 C 0.64359(11) 0.44548(9) 0.31826(9) 0.01962(18) Uani 1 1 d . . .
C23 C 0.65499(15) 0.54786(10) 0.37002(10) 0.0276(2) Uani 1 1 d . . .
H23A H 0.6503 0.5572 0.4369 0.033 Uiso 1 1 calc R . .
C24 C 0.67307(18) 0.63565(11) 0.32457(12) 0.0362(3) Uani 1 1 d . . .
H24A H 0.6799 0.7046 0.3600 0.043 Uiso 1 1 calc R . .
C25 C 0.68123(19) 0.62309(12) 0.22760(12) 0.0386(3) Uani 1 1 d . . .
H25A H 0.6909 0.6826 0.1956 0.046 Uiso 1 1 calc R . .
C26 C 0.67537(16) 0.52455(11) 0.17708(11) 0.0306(3) Uani 1 1 d . . .
H26A H 0.6846 0.5176 0.1120 0.037 Uiso 1 1 calc R . .
C27 C 0.46278(11) 0.29505(9) 0.39259(9) 0.01972(18) Uani 1 1 d . . .
C28 C 0.42790(13) 0.21938(10) 0.45080(10) 0.0241(2) Uani 1 1 d . . .
H28A H 0.4904 0.1975 0.4902 0.029 Uiso 1 1 calc R . .
C29 C 0.30255(14) 0.17627(11) 0.45116(10) 0.0282(2) Uani 1 1 d . . .
H29A H 0.2789 0.1242 0.4900 0.034 Uiso 1 1 calc R . .
C30 C 0.21174(14) 0.20897(12) 0.39491(11) 0.0312(3) Uani 1 1 d . . .
H30A H 0.1255 0.1789 0.3946 0.037 Uiso 1 1 calc R . .
C31 C 0.24681(14) 0.28553(12) 0.33911(11) 0.0312(3) Uani 1 1 d . . .
H31A H 0.1851 0.3091 0.3018 0.037 Uiso 1 1 calc R . .
C32 C 0.37125(13) 0.32805(11) 0.33727(10) 0.0251(2) Uani 1 1 d . . .
H32A H 0.3941 0.3799 0.2981 0.030 Uiso 1 1 calc R . .
C33 C 0.75153(12) 0.38416(9) 0.50602(9) 0.02080(19) Uani 1 1 d . . .
C34 C 0.86540(13) 0.37631(11) 0.51532(10) 0.0272(2) Uani 1 1 d . . .
H34A H 0.8681 0.3426 0.4526 0.033 Uiso 1 1 calc R . .
C35 C 0.97487(14) 0.41735(13) 0.61538(12) 0.0359(3) Uani 1 1 d . . .
H35A H 1.0522 0.4117 0.6211 0.043 Uiso 1 1 calc R . .
C36 C 0.97119(15) 0.46671(14) 0.70707(12) 0.0388(3) Uani 1 1 d . . .
H36A H 1.0457 0.4941 0.7758 0.047 Uiso 1 1 calc R . .
C37 C 0.85939(16) 0.47609(13) 0.69858(11) 0.0366(3) Uani 1 1 d . . .
H37A H 0.8578 0.5109 0.7614 0.044 Uiso 1 1 calc R . .
C38 C 0.74917(14) 0.43486(12) 0.59848(10) 0.0287(2) Uani 1 1 d . . .
H38A H 0.6723 0.4412 0.5931 0.034 Uiso 1 1 calc R . .
P10 P 0.17458(4) 0.35070(3) 0.02969(3) 0.02669(7) Uani 1 1 d . . .
F10 F 0.1619(3) 0.24220(16) 0.07122(18) 0.0510(5) Uani 0.785(6) 1 d P A 1
F11 F 0.2862(3) 0.3486(2) -0.0004(2) 0.0511(6) Uani 0.785(6) 1 d PU A 1
F12 F 0.0579(3) 0.3500(2) 0.0598(2) 0.0509(6) Uani 0.785(6) 1 d P A 1
F13 F 0.28126(18) 0.43425(16) 0.15040(18) 0.0484(5) Uani 0.785(6) 1 d P A 1
F14 F 0.1892(3) 0.4597(2) -0.0068(2) 0.0618(8) Uani 0.785(6) 1 d PU A 1
F15 F 0.0628(2) 0.2650(3) -0.08684(15) 0.0752(9) Uani 0.785(6) 1 d PU A 1
F10' F 0.0873(14) 0.2225(7) 0.0137(12) 0.081(4) Uani 0.215(6) 1 d P A 2
F11' F 0.2992(14) 0.3367(16) 0.0341(16) 0.150(7) Uani 0.215(6) 1 d PU A 2
F12' F 0.0546(13) 0.3661(15) 0.0270(15) 0.115(7) Uani 0.215(6) 1 d P A 2
F13' F 0.231(2) 0.3887(14) 0.1466(8) 0.119(5) Uani 0.215(6) 1 d P A 2
F14' F 0.2517(15) 0.4783(6) 0.0286(10) 0.098(4) Uani 0.215(6) 1 d PU A 2
F15' F 0.1206(16) 0.3091(8) -0.0950(7) 0.126(5) Uani 0.215(6) 1 d PU A 2

loop_
_atom_site_aniso_label
_atom_site_aniso_U_11
_atom_site_aniso_U_22
_atom_site_aniso_U_33
_atom_site_aniso_U_23
_atom_site_aniso_U_13
_atom_site_aniso_U_12
Cu1 0.02111(6) 0.01518(6) 0.01599(6) 0.00475(4) 0.00834(5) 0.00936(5)
S1 0.01858(11) 0.02108(12) 0.01902(11) 0.00523(9) 0.00526(9) 0.00965(9)
S2 0.02715(13) 0.02134(12) 0.01893(11) 0.00819(9) 0.01357(10) 0.01273(10)
P1 0.01588(11) 0.01514(11) 0.01458(11) 0.00434(8) 0.00678(9) 0.00740(9)
P2 0.02457(13) 0.01605(11) 0.01450(11) 0.00602(9) 0.01012(10) 0.01053(10)
C1 0.0240(5) 0.0346(6) 0.0360(7) 0.0071(5) 0.0120(5) 0.0172(5)
C2 0.0185(4) 0.0171(4) 0.0192(4) 0.0034(3) 0.0073(4) 0.0068(4)
C3 0.0183(4) 0.0154(4) 0.0178(4) 0.0040(3) 0.0083(4) 0.0070(3)
C4 0.0261(5) 0.0191(5) 0.0258(5) 0.0084(4) 0.0108(4) 0.0105(4)
C5 0.0354(6) 0.0173(5) 0.0373(7) 0.0100(5) 0.0156(5) 0.0085(5)
C6 0.0280(6) 0.0190(5) 0.0403(7) 0.0047(5) 0.0119(5) 0.0022(4)
C7 0.0202(5) 0.0217(5) 0.0303(6) 0.0028(4) 0.0058(4) 0.0044(4)
C8 0.0179(4) 0.0253(5) 0.0173(4) 0.0048(4) 0.0079(4) 0.0113(4)
C9 0.0325(6) 0.0313(6) 0.0420(7) 0.0061(5) 0.0203(6) 0.0191(5)
C10 0.0372(7) 0.0540(9) 0.0432(8) -0.0005(7) 0.0177(6) 0.0299(7)
C11 0.0274(6) 0.0811(12) 0.0242(6) 0.0077(7) 0.0127(5) 0.0318(7)
C12 0.0251(6) 0.0714(11) 0.0304(6) 0.0239(7) 0.0182(5) 0.0240(7)
C13 0.0229(5) 0.0394(7) 0.0276(6) 0.0163(5) 0.0148(5) 0.0158(5)
C14 0.0208(4) 0.0179(4) 0.0159(4) 0.0053(3) 0.0063(4) 0.0075(4)
C15 0.0201(5) 0.0415(7) 0.0252(6) 0.0143(5) 0.0060(4) 0.0091(5)
C16 0.0261(6) 0.0550(9) 0.0289(7) 0.0177(7) -0.0008(5) 0.0063(6)
C17 0.0498(9) 0.0403(8) 0.0170(6) 0.0079(5) 0.0031(6) 0.0075(7)
C18 0.0575(9) 0.0360(7) 0.0212(6) 0.0095(5) 0.0201(6) 0.0218(7)
C19 0.0366(6) 0.0303(6) 0.0211(5) 0.0100(4) 0.0152(5) 0.0196(5)
C20 0.0547(9) 0.0373(7) 0.0160(5) 0.0054(5) 0.0086(5) 0.0256(7)
C21 0.0263(5) 0.0173(4) 0.0179(4) 0.0067(4) 0.0109(4) 0.0096(4)
C22 0.0262(5) 0.0159(4) 0.0166(4) 0.0062(3) 0.0099(4) 0.0098(4)
C23 0.0433(7) 0.0199(5) 0.0229(5) 0.0074(4) 0.0172(5) 0.0163(5)
C24 0.0614(9) 0.0211(5) 0.0337(7) 0.0118(5) 0.0250(7) 0.0228(6)
C25 0.0665(10) 0.0239(6) 0.0348(7) 0.0177(5) 0.0279(7) 0.0237(6)
C26 0.0490(8) 0.0238(5) 0.0258(6) 0.0141(4) 0.0224(6) 0.0174(5)
C27 0.0252(5) 0.0185(4) 0.0163(4) 0.0051(3) 0.0104(4) 0.0108(4)
C28 0.0305(5) 0.0246(5) 0.0233(5) 0.0111(4) 0.0156(4) 0.0151(4)
C29 0.0324(6) 0.0281(6) 0.0257(5) 0.0100(4) 0.0178(5) 0.0120(5)
C30 0.0268(6) 0.0341(6) 0.0291(6) 0.0063(5) 0.0142(5) 0.0116(5)
C31 0.0280(6) 0.0354(6) 0.0300(6) 0.0097(5) 0.0104(5) 0.0177(5)
C32 0.0278(5) 0.0254(5) 0.0225(5) 0.0094(4) 0.0098(4) 0.0140(4)
C33 0.0254(5) 0.0180(4) 0.0167(4) 0.0064(3) 0.0091(4) 0.0088(4)
C34 0.0243(5) 0.0258(5) 0.0254(5) 0.0058(4) 0.0103(4) 0.0086(4)
C35 0.0231(6) 0.0368(7) 0.0338(7) 0.0083(5) 0.0070(5) 0.0084(5)
C36 0.0300(6) 0.0382(7) 0.0243(6) 0.0070(5) 0.0027(5) 0.0051(5)
C37 0.0399(7) 0.0376(7) 0.0177(5) 0.0032(5) 0.0099(5) 0.0109(6)
C38 0.0341(6) 0.0308(6) 0.0186(5) 0.0048(4) 0.0117(5) 0.0148(5)
P10 0.03120(15) 0.02842(15) 0.02305(14) 0.00845(11) 0.01500(12) 0.01453(13)
F10 0.0778(13) 0.0335(7) 0.0589(11) 0.0264(7) 0.0436(10) 0.0280(8)
F11 0.0633(13) 0.0604(10) 0.0822(14) 0.0474(11) 0.0597(13) 0.0458(10)
F12 0.0392(12) 0.0502(9) 0.0542(11) -0.0055(8) 0.0283(10) 0.0147(7)
F13 0.0432(8) 0.0392(8) 0.0357(8) -0.0015(6) -0.0029(6) 0.0177(6)
F14 0.114(2) 0.0755(17) 0.0671(15) 0.0550(14) 0.0643(14) 0.0783(17)
F15 0.0688(13) 0.0969(18) 0.0315(8) -0.0265(10) -0.0066(8) 0.0537(13)
F10' 0.125(9) 0.043(3) 0.131(10) 0.049(5) 0.111(9) 0.039(5)
F11' 0.062(5) 0.174(13) 0.163(14) -0.061(9) 0.013(7) 0.078(8)
F12' 0.031(4) 0.132(11) 0.130(13) -0.027(9) -0.004(6) 0.047(6)
F13' 0.213(16) 0.127(11) 0.027(4) 0.035(6) 0.043(7) 0.100(11)
F14' 0.162(9) 0.018(2) 0.089(7) -0.006(3) 0.097(6) -0.004(4)
F15' 0.174(9) 0.057(4) 0.031(3) -0.016(3) 0.035(5) -0.024(5)

loop_
_atom_type_symbol
_atom_type_description
_atom_type_scat_dispersion_real
_atom_type_scat_dispersion_imag
_atom_type_scat_source
C C 0.0033 0.0016 'International Tables Vol C Tables 4.2.6.8 and 6.1.1.4'
H H 0.0000 0.0000 'International Tables Vol C Tables 4.2.6.8 and 6.1.1.4'
F F 0.0171 0.0103 'International Tables Vol C Tables 4.2.6.8 and 6.1.1.4'
P P 0.1023 0.0942 'International Tables Vol C Tables 4.2.6.8 and 6.1.1.4'
S S 0.1246 0.1234 'International Tables Vol C Tables 4.2.6.8 and 6.1.1.4'
Cu Cu 0.3201 1.2651 'International Tables Vol C Tables 4.2.6.8 and 6.1.1.4'

loop_
_geom_angle_atom_site_label_1
_geom_angle_atom_site_label_2
_geom_angle_atom_site_label_3
_geom_angle
P1 Cu1 P2 123.391(16)
P1 Cu1 S1 90.231(19)
P2 Cu1 S1 122.229(19)
P1 Cu1 S2 125.606(15)
P2 Cu1 S2 90.922(17)
S1 Cu1 S2 106.312(18)
C2 S1 C1 101.39(6)
C2 S1 Cu1 101.84(4)
C1 S1 Cu1 111.54(5)
C21 S2 C20 101.82(6)
C21 S2 Cu1 101.90(4)
C20 S2 Cu1 110.62(6)
C8 P1 C14 106.01(5)
C8 P1 C3 106.28(5)
C14 P1 C3 103.76(5)
C8 P1 Cu1 118.02(4)
C14 P1 Cu1 117.58(4)
C3 P1 Cu1 103.66(4)
C27 P2 C33 106.07(5)
C27 P2 C22 105.70(5)
C33 P2 C22 105.15(5)
C27 P2 Cu1 115.53(4)
C33 P2 Cu1 118.98(4)
C22 P2 Cu1 104.15(4)
S1 C1 H1A 109.5
S1 C1 H1B 109.5
H1A C1 H1B 109.5
S1 C1 H1C 109.5
H1A C1 H1C 109.5
H1B C1 H1C 109.5
C3 C2 C7 120.13(11)
C3 C2 S1 121.22(8)
C7 C2 S1 118.64(9)
C4 C3 C2 118.27(10)
C4 C3 P1 122.47(9)
C2 C3 P1 119.26(8)
C5 C4 C3 121.34(12)
C5 C4 H4A 119.3
C3 C4 H4A 119.3
C6 C5 C4 119.78(12)
C6 C5 H5A 120.1
C4 C5 H5A 120.1
C5 C6 C7 120.17(12)
C5 C6 H6A 119.9
C7 C6 H6A 119.9
C6 C7 C2 120.26(12)
C6 C7 H7A 119.9
C2 C7 H7A 119.9
C9 C8 C13 118.93(11)
C9 C8 P1 123.99(10)
C13 C8 P1 117.08(9)
C10 C9 C8 120.34(15)
C10 C9 H9A 119.8
C8 C9 H9A 119.8
C11 C10 C9 120.09(15)
C11 C10 H10A 120.0
C9 C10 H10A 120.0
C10 C11 C12 120.40(13)
C10 C11 H11A 119.8
C12 C11 H11A 119.8
C11 C12 C13 119.80(15)
C11 C12 H12A 120.1
C13 C12 H12A 120.1
C12 C13 C8 120.44(14)
C12 C13 H13A 119.8
C8 C13 H13A 119.8
C15 C14 C19 119.14(11)
C15 C14 P1 123.07(9)
C19 C14 P1 117.34(9)
C14 C15 C16 119.73(14)
C14 C15 H15A 120.1
C16 C15 H15A 120.1
C17 C16 C15 120.64(15)
C17 C16 H16A 119.7
C15 C16 H16A 119.7
C16 C17 C18 119.86(13)
C16 C17 H17A 120.1
C18 C17 H17A 120.1
C17 C18 C19 120.06(14)
C17 C18 H18A 120.0
C19 C18 H18A 120.0
C18 C19 C14 120.55(13)
C18 C19 H19A 119.7
C14 C19 H19A 119.7
S2 C20 H20A 109.5
S2 C20 H20B 109.5
H20A C20 H20B 109.5
S2 C20 H20C 109.5
H20A C20 H20C 109.5
H20B C20 H20C 109.5
C26 C21 C22 120.43(10)
C26 C21 S2 117.74(9)
C22 C21 S2 121.69(8)
C23 C22 C21 118.69(10)
C23 C22 P2 121.75(9)
C21 C22 P2 119.56(8)
C24 C23 C22 120.54(11)
C24 C23 H23A 119.7
C22 C23 H23A 119.7
C23 C24 C25 120.08(12)
C23 C24 H24A 120.0
C25 C24 H24A 120.0
C26 C25 C24 120.39(12)
C26 C25 H25A 119.8
C24 C25 H25A 119.8
C25 C26 C21 119.80(12)
C25 C26 H26A 120.1
C21 C26 H26A 120.1
C32 C27 C28 119.14(11)
C32 C27 P2 121.76(9)
C28 C27 P2 118.16(9)
C29 C28 C27 120.26(11)
C29 C28 H28A 119.9
C27 C28 H28A 119.9
C30 C29 C28 120.05(12)
C30 C29 H29A 120.0
C28 C29 H29A 120.0
C31 C30 C29 119.90(12)
C31 C30 H30A 120.1
C29 C30 H30A 120.1
C30 C31 C32 120.47(12)
C30 C31 H31A 119.8
C32 C31 H31A 119.8
C31 C32 C27 120.17(11)
C31 C32 H32A 119.9
C27 C32 H32A 119.9
C34 C33 C38 119.26(11)
C34 C33 P2 117.46(9)
C38 C33 P2 123.27(10)
C35 C34 C33 120.51(12)
C35 C34 H34A 119.7
C33 C34 H34A 119.7
C34 C35 C36 119.85(14)
C34 C35 H35A 120.1
C36 C35 H35A 120.1
C37 C36 C35 120.09(13)
C37 C36 H36A 120.0
C35 C36 H36A 120.0
C36 C37 C38 120.31(13)
C36 C37 H37A 119.8
C38 C37 H37A 119.8
C37 C38 C33 119.96(13)
C37 C38 H38A 120.0
C33 C38 H38A 120.0
F13' P10 F10' 95.9(7)
F13' P10 F12' 87.6(9)
F10' P10 F12' 87.4(7)
F13' P10 F15' 177.1(9)
F10' P10 F15' 84.2(5)
F12' P10 F15' 95.3(8)
F13' P10 F11 107.7(7)
F10' P10 F11 101.3(3)
F12' P10 F11 161.3(8)
F15' P10 F11 69.5(7)
F13' P10 F14 106.9(6)
F10' P10 F14 148.9(6)
F12' P10 F14 73.1(8)
F15' P10 F14 74.1(4)
F11 P10 F14 91.73(12)
F13' P10 F14' 92.0(7)
F10' P10 F14' 171.9(6)
F12' P10 F14' 90.7(8)
F15' P10 F14' 88.1(5)
F11 P10 F14' 78.3(5)
F13' P10 F15 153.2(7)
F10' P10 F15 60.1(5)
F12' P10 F15 80.3(6)
F11 P10 F15 89.75(14)
F14 P10 F15 92.27(14)
F14' P10 F15 111.8(5)
F13' P10 F11' 91.7(9)
F10' P10 F11' 93.2(7)
F12' P10 F11' 179.1(8)
F15' P10 F11' 85.4(9)
F14 P10 F11' 106.6(9)
F14' P10 F11' 88.8(8)
F15 P10 F11' 100.6(6)
F10' P10 F13 117.5(6)
F12' P10 F13 97.3(6)
F15' P10 F13 155.2(4)
F11 P10 F13 93.22(14)
F14 P10 F13 89.35(12)
F14' P10 F13 70.5(5)
F15 P10 F13 176.57(14)
F11' P10 F13 81.8(6)
F13' P10 F10 71.1(6)
F12' P10 F10 106.6(8)
F15' P10 F10 107.9(4)
F11 P10 F10 88.99(10)
F14 P10 F10 178.00(12)
F14' P10 F10 154.8(6)
F15 P10 F10 89.60(13)
F11' P10 F10 73.7(9)
F13 P10 F10 88.75(10)
F13' P10 F12 72.7(7)
F10' P10 F12 77.5(3)
F15' P10 F12 110.1(7)
F11 P10 F12 178.83(14)
F14 P10 F12 89.20(15)
F14' P10 F12 102.8(5)
F15 P10 F12 89.50(13)
F11' P10 F12 160.7(9)
F13 P10 F12 87.50(13)
F10 P10 F12 90.11(14)

loop_
_geom_bond_atom_site_label_1
_geom_bond_atom_site_label_2
_geom_bond_distance
Cu1 P1 2.2203(4)
Cu1 P2 2.2258(5)
Cu1 S1 2.3161(7)
Cu1 S2 2.3163(4)
S1 C2 1.7836(12)
S1 C1 1.8077(13)
S2 C21 1.7799(12)
S2 C20 1.8042(15)
P1 C8 1.8143(11)
P1 C14 1.8146(11)
P1 C3 1.8218(11)
P2 C27 1.8119(12)
P2 C33 1.8123(12)
P2 C22 1.8210(11)
C1 H1A 0.9800
C1 H1B 0.9800
C1 H1C 0.9800
C2 C3 1.3990(15)
C2 C7 1.3996(16)
C3 C4 1.3988(15)
C4 C5 1.3857(17)
C4 H4A 0.9500
C5 C6 1.381(2)
C5 H5A 0.9500
C6 C7 1.3832(19)
C6 H6A 0.9500
C7 H7A 0.9500
C8 C9 1.3907(17)
C8 C13 1.3907(17)
C9 C10 1.3883(19)
C9 H9A 0.9500
C10 C11 1.375(3)
C10 H10A 0.9500
C11 C12 1.378(3)
C11 H11A 0.9500
C12 C13 1.3906(18)
C12 H12A 0.9500
C13 H13A 0.9500
C14 C15 1.3884(17)
C14 C19 1.3988(16)
C15 C16 1.395(2)
C15 H15A 0.9500
C16 C17 1.379(3)
C16 H16A 0.9500
C17 C18 1.382(3)
C17 H17A 0.9500
C18 C19 1.3838(18)
C18 H18A 0.9500
C19 H19A 0.9500
C20 H20A 0.9800
C20 H20B 0.9800
C20 H20C 0.9800
C21 C26 1.3927(16)
C21 C22 1.3990(15)
C22 C23 1.3986(15)
C23 C24 1.3836(17)
C23 H23A 0.9500
C24 C25 1.384(2)
C24 H24A 0.9500
C25 C26 1.3812(19)
C25 H25A 0.9500
C26 H26A 0.9500
C27 C32 1.3898(16)
C27 C28 1.4008(15)
C28 C29 1.3857(17)
C28 H28A 0.9500
C29 C30 1.385(2)
C29 H29A 0.9500
C30 C31 1.384(2)
C30 H30A 0.9500
C31 C32 1.3848(18)
C31 H31A 0.9500
C32 H32A 0.9500
C33 C34 1.3926(17)
C33 C38 1.3950(16)
C34 C35 1.3866(19)
C34 H34A 0.9500
C35 C36 1.388(2)
C35 H35A 0.9500
C36 C37 1.381(2)
C36 H36A 0.9500
C37 C38 1.3907(19)
C37 H37A 0.9500
C38 H38A 0.9500
P10 F13' 1.453(9)
P10 F10' 1.536(7)
P10 F12' 1.544(13)
P10 F15' 1.557(8)
P10 F11 1.560(2)
P10 F14 1.573(2)
P10 F14' 1.580(8)
P10 F15 1.5805(18)
P10 F11' 1.583(11)
P10 F13 1.602(2)
P10 F10 1.6058(17)
P10 F12 1.607(3)
